data_4313464
loop_
_publ_author_name
'Ricardo Gonz\'alez'
'Ra\'ul Chiozzone'
'Carlos Kremer'
'Giovanni De Munno'
'Francesco Nicol\`o'
'Francesc Lloret'
'Miguel Julve'
'Juan Faus'

_publ_contact_author_address
;    Dip. di Chimica
     Universit\'a della Calabria
     Arcavacata, Cosenza
     Italy
;
_publ_contact_author_email demunno@unical.it
_publ_contact_author_fax 39(0984)492088
_publ_contact_author_name 'De Munno, Giovanni'
_publ_contact_author_phone 39(0984)492044
_publ_section_title
;
 Magnetic Studies on Hexaiodorhenate(IV) Salts of Univalent Cations. Spin
 Canting and Magnetic Ordering in K2[ReI6] with Tc= 24 K
;
_journal_name_full 'Inorganic Chemistry'
_journal_page_first 2512
_journal_page_last 2518
_journal_paper_doi 10.1021/ic020531j
_journal_volume 42
_journal_year 2003
_chemical_compound_source 'chemical synthesis'
_chemical_formula_moiety 'I6 K2 Re'
_chemical_formula_sum 'I6 K2 Re'
_chemical_formula_weight 1025.8
_space_group_IT_number 7
_symmetry_cell_setting monoclinic
_symmetry_space_group_name_Hall 'P -2yac'
_symmetry_space_group_name_H-M 'P 1 n 1'
_cell_angle_alpha 90
_cell_angle_beta 90.376(7)
_cell_angle_gamma 90
_cell_formula_units_Z 2
_cell_length_a 7.8148(7)
_cell_length_b 7.8739(9)
_cell_length_c 11.3349(8)
_cell_measurement_reflns_used 47
_cell_measurement_temperature 295(2)
_cell_measurement_theta_max 13.07
_cell_measurement_theta_min 5.99
_cell_volume 697.45(11)
_computing_cell_refinement 'XSCANS '
_computing_data_collection 'XSCANS (Bruker,1999)'
_computing_data_reduction 'Siemens SHELXTL'
_computing_molecular_graphics 'XPW (Siemens, 1996)'
_computing_publication_material 'PARST97 (Nardelli, 1995) and SHELXL-97'
_computing_structure_refinement 'SHELXL-97 (Sheldrick, 1997)'
_computing_structure_solution 'SIR-97 (Altomare et al., 1993)'
_diffrn_ambient_temperature 298(2)
_diffrn_measured_fraction_theta_full 0.897
_diffrn_measured_fraction_theta_max 0.897
_diffrn_measurement_device 'Bruker P4'
_diffrn_measurement_method '2\q/\w scans'
_diffrn_radiation_monochromator graphite
_diffrn_radiation_source 'fine-focus sealed tube'
_diffrn_radiation_type MoK\a
_diffrn_radiation_wavelength 0.71073
_diffrn_reflns_limit_h_max 9
_diffrn_reflns_limit_h_min -1
_diffrn_reflns_limit_k_max 1
_diffrn_reflns_limit_k_min -9
_diffrn_reflns_limit_l_max 13
_diffrn_reflns_limit_l_min -13
_diffrn_reflns_number 2060
_diffrn_reflns_theta_full 0.5
_diffrn_reflns_theta_max 25.99
_diffrn_reflns_theta_min 3.15
_diffrn_standards_decay_% 0
_diffrn_standards_interval_count 197
_diffrn_standards_number 3
_exptl_absorpt_coefficient_mu 22.533
_exptl_absorpt_correction_T_max 0.1787
_exptl_absorpt_correction_T_min 0.0847
_exptl_absorpt_correction_type psi-scan
_exptl_crystal_colour dark_brown
_exptl_crystal_density_diffrn 4.885
_exptl_crystal_density_method 'not measured'
_exptl_crystal_description polyhedric
_exptl_crystal_F_000 862
_exptl_crystal_size_max 0.35
_exptl_crystal_size_mid 0.33
_exptl_crystal_size_min 0.30
_refine_diff_density_max 3.303
_refine_diff_density_min -4.854
_refine_ls_abs_structure_details 'Flack H D (1983), Acta Cryst. A39, 876-881'
_refine_ls_abs_structure_Flack 0
_refine_ls_extinction_coef 0.0097(10)
_refine_ls_extinction_expression Fc^*^=kFc[1+0.001xFc^2^\l^3^/sin(2\q)]^-1/4^
_refine_ls_extinction_method SHELXL
_refine_ls_goodness_of_fit_ref 1.036
_refine_ls_matrix_type full
_refine_ls_number_parameters 83
_refine_ls_number_reflns 1526
_refine_ls_number_restraints 2
_refine_ls_restrained_S_all 1.035
_refine_ls_R_factor_gt 0.068
_refine_ls_shift/su_max 0.033
_refine_ls_structure_factor_coef Fsqd
_refine_ls_weighting_details 'calc w=1/[\s^2^(Fo^2^)+(0.1388P)^2^+16.3311P] where P=(Fo^2^+2Fc^2^)/3'
_refine_ls_weighting_scheme calc
_refine_ls_wR_factor_ref 0.1857
_reflns_number_gt 1383
_reflns_number_total 1526
_reflns_threshold_expression >2\s(I)
_cod_data_source_file ic020531j_2.cif
_cod_data_source_block compound3
_cod_depositor_comments
;
The following automatic conversions were performed:

'_symmetry_cell_setting' value 'Monoclinic' changed to 'monoclinic'
according to the built-in table from CIF Core dictionary named
'cif_core.dic' version 2.4.1 from
2010-06-29.

'_exptl_absorpt_correction_type' value 'psi scan'
changed to 'psi-scan' according to the built-in table from CIF Core
dictionary named 'cif_core.dic' version 2.4.1 from 2010-06-29.

Automatic conversion script
Id: cif_fix_values 1646 2011-03-28 12:23:43Z adriana 
;
_cod_original_cell_volume 697.4(1)
_cod_database_code 4313464

loop_
_symmetry_equiv_pos_as_xyz
'x, y, z'
'x+1/2, -y, z+1/2'

loop_
_atom_site_label
_atom_site_type_symbol
_atom_site_fract_x
_atom_site_fract_y
_atom_site_fract_z
_atom_site_U_iso_or_equiv
_atom_site_adp_type
_atom_site_occupancy
_atom_site_calc_flag
_atom_site_refinement_flags
_atom_site_disorder_group
_atom_site_disorder_assembly
Re Re 0.4866(3) 0.2495(2) 0.55247(18) 0.0216(4) Uani 1 d . . .
I1 I 0.2036(4) 0.4466(4) 0.5829(3) 0.0385(8) Uani 1 d . . .
I2 I 0.7643(4) 0.0453(3) 0.5281(2) 0.0329(8) Uani 1 d . . .
I3 I 0.4290(5) 0.2516(5) 0.3170(2) 0.0450(11) Uani 1 d . . .
I4 I 0.5335(4) 0.2475(5) 0.7920(2) 0.0398(10) Uani 1 d . . .
I5 I 0.2874(5) -0.0313(4) 0.5777(3) 0.0383(9) Uani 1 d . . .
I6 I 0.6862(4) 0.5315(4) 0.5364(2) 0.0359(8) Uani 1 d . . .
K1 K 0.4881(17) -0.2093(17) 0.3003(10) 0.049(3) Uani 1 d . . .
K2 K 0.453(2) -0.299(2) 0.7978(15) 0.074(4) Uani 1 d . . .

loop_
_atom_site_aniso_label
_atom_site_aniso_U_11
_atom_site_aniso_U_22
_atom_site_aniso_U_33
_atom_site_aniso_U_23
_atom_site_aniso_U_13
_atom_site_aniso_U_12
Re 0.0190(6) 0.0246(6) 0.0212(6) 0.0014(3) 0.0029(4) 0.0004(3)
I1 0.0279(18) 0.0345(15) 0.0533(18) 0.0030(15) 0.0077(16) 0.0043(14)
I2 0.0237(17) 0.0342(15) 0.0408(14) 0.0006(13) 0.0034(13) 0.0149(14)
I3 0.059(3) 0.059(3) 0.0175(14) -0.0015(13) -0.0015(15) 0.0076(19)
I4 0.039(2) 0.058(2) 0.0217(13) 0.0035(12) 0.0007(13) -0.0013(16)
I5 0.0373(19) 0.0309(16) 0.0466(16) 0.0053(16) -0.0011(15) 0.0020(15)
I6 0.0256(16) 0.0313(14) 0.0509(16) -0.0010(15) 0.0043(15) -0.0205(14)
K1 0.043(6) 0.071(7) 0.033(4) 0.007(5) -0.009(4) 0.023(6)
K2 0.044(7) 0.085(10) 0.092(9) -0.045(8) 0.007(7) -0.009(7)

loop_
_atom_type_symbol
_atom_type_description
_atom_type_scat_dispersion_real
_atom_type_scat_dispersion_imag
_atom_type_scat_source
K K 0.2009 0.2494 'International Tables Vol C Tables 4.2.6.8 and 6.1.1.4'
I I -0.4742 1.8119 'International Tables Vol C Tables 4.2.6.8 and 6.1.1.4'
Re Re -1.0185 7.231 'International Tables Vol C Tables 4.2.6.8 and 6.1.1.4'

loop_
_geom_angle_atom_site_label_1
_geom_angle_atom_site_label_2
_geom_angle_atom_site_label_3
_geom_angle
_geom_angle_site_symmetry_1
_geom_angle_site_symmetry_3
_geom_angle_publ_flag
I3 Re I2 91.78(11) . . ?
I3 Re I6 91.20(12) . . ?
I2 Re I6 90.99(14) . . ?
I3 Re I5 90.97(13) . . ?
I2 Re I5 89.30(12) . . ?
I6 Re I5 177.80(15) . . ?
I3 Re I1 89.52(12) . . ?
I2 Re I1 177.95(15) . . ?
I6 Re I1 90.57(12) . . ?
I5 Re I1 89.09(13) . . ?
I3 Re I4 178.12(15) . . ?
I2 Re I4 89.75(11) . . ?
I6 Re I4 89.87(11) . . ?
I5 Re I4 87.95(12) . . ?
I1 Re I4 88.93(11) . . ?
Re I1 K1 100.3(3) . 2_455 ?
Re I1 K2 88.1(3) . 1_565 ?
K1 I1 K2 94.6(4) 2_455 1_565 ?
Re I1 K2 97.3(2) . 2_454 ?
K1 I1 K2 100.3(3) 2_455 2_454 ?
K2 I1 K2 162.9(3) 1_565 2_454 ?
Re I2 K2 94.5(3) . 2_554 ?
Re I2 K1 94.6(2) . 2 ?
K2 I2 K1 102.3(4) 2_554 2 ?
Re I2 K1 86.2(2) . . ?
K2 I2 K1 91.9(4) 2_554 . ?
K1 I2 K1 165.7(3) 2 . ?
Re I3 K1 91.42(19) . . ?
Re I3 K2 102.5(3) . 2_454 ?
K1 I3 K2 102.7(4) . 2_454 ?
Re I4 K1 98.83(19) . 2 ?
Re I4 K2 89.4(3) . 1_565 ?
K1 I4 K2 104.7(4) 2 1_565 ?
Re I5 K2 110.7(3) . . ?
Re I5 K1 88.5(2) . . ?
K2 I5 K1 102.4(3) . . ?
Re I5 K1 91.1(2) . 2_455 ?
K2 I5 K1 92.9(4) . 2_455 ?
K1 I5 K1 163.7(3) . 2_455 ?
Re I6 K1 105.1(2) . 1_565 ?
Re I6 K2 87.5(3) . 1_565 ?
K1 I6 K2 99.9(4) 1_565 1_565 ?
Re I6 K2 88.4(3) . 2_554 ?
K1 I6 K2 88.9(3) 1_565 2_554 ?
K2 I6 K2 171.0(4) 1_565 2_554 ?
I1 K1 I4 114.6(4) 2_554 2_454 ?
I1 K1 I3 128.4(4) 2_554 . ?
I4 K1 I3 87.6(3) 2_454 . ?
I1 K1 I6 90.8(3) 2_554 1_545 ?
I4 K1 I6 112.6(3) 2_454 1_545 ?
I3 K1 I6 124.2(3) . 1_545 ?
I1 K1 I2 80.3(2) 2_554 2_454 ?
I4 K1 I2 63.3(2) 2_454 2_454 ?
I3 K1 I2 69.2(2) . 2_454 ?
I6 K1 I2 166.6(4) 1_545 2_454 ?
I1 K1 I5 167.6(3) 2_554 . ?
I4 K1 I5 68.6(2) 2_454 . ?
I3 K1 I5 62.5(2) . . ?
I6 K1 I5 77.1(2) 1_545 . ?
I2 K1 I5 111.1(3) 2_454 . ?
I1 K1 I2 118.0(4) 2_554 . ?
I4 K1 I2 127.3(4) 2_454 . ?
I3 K1 I2 61.8(2) . . ?
I6 K1 I2 65.04(18) 1_545 . ?
I2 K1 I2 128.1(4) 2_454 . ?
I5 K1 I2 59.5(2) . . ?
I1 K1 I5 61.3(2) 2_554 2_554 ?
I4 K1 I5 128.3(3) 2_454 2_554 ?
I3 K1 I5 68.4(2) . 2_554 ?
I6 K1 I5 118.8(4) 1_545 2_554 ?
I2 K1 I5 65.45(18) 2_454 2_554 ?
I5 K1 I5 127.2(4) . 2_554 ?
I2 K1 I5 81.3(3) . 2_554 ?
I5 K2 I2 91.8(4) . 2_455 ?
I5 K2 I4 129.9(4) . 1_545 ?
I2 K2 I4 129.0(5) 2_455 1_545 ?
I5 K2 I1 70.5(3) . 1_545 ?
I2 K2 I1 124.0(4) 2_455 1_545 ?
I4 K2 I1 62.9(2) 1_545 1_545 ?
I5 K2 I6 80.2(4) . 1_545 ?
I2 K2 I6 167.3(5) 2_455 1_545 ?
I4 K2 I6 63.1(2) 1_545 1_545 ?
I1 K2 I6 62.7(2) 1_545 1_545 ?
I5 K2 I3 110.2(5) . 2 ?
I2 K2 I3 108.3(4) 2_455 2 ?
I4 K2 I3 85.8(4) 1_545 2 ?
I1 K2 I3 127.7(4) 1_545 2 ?
I6 K2 I3 65.9(3) 1_545 2 ?
I5 K2 I6 125.5(5) . 2_455 ?
I2 K2 I6 62.2(3) 2_455 2_455 ?
I4 K2 I6 69.0(3) 1_545 2_455 ?
I1 K2 I6 85.3(3) 1_545 2_455 ?
I6 K2 I6 130.5(4) 1_545 2_455 ?
I3 K2 I6 123.0(5) 2 2_455 ?
I5 K2 I1 160.0(4) . 2 ?
I2 K2 I1 76.9(3) 2_455 2 ?
I4 K2 I1 68.8(3) 1_545 2 ?
I1 K2 I1 129.5(5) 1_545 2 ?
I6 K2 I1 107.6(4) 1_545 2 ?
I3 K2 I1 59.6(3) 2 2 ?
I6 K2 I1 63.6(3) 2_455 2 ?

loop_
_geom_bond_atom_site_label_1
_geom_bond_atom_site_label_2
_geom_bond_distance
_geom_bond_site_symmetry_2
_geom_bond_publ_flag
Re I3 2.704(3) . ?
Re I2 2.716(4) . ?
Re I6 2.721(3) . ?
Re I5 2.720(4) . ?
Re I1 2.726(4) . ?
Re I4 2.738(3) . ?
I1 K1 3.528(13) 2_455 ?
I1 K2 3.702(15) 1_565 ?
I1 K2 3.943(19) 2_454 ?
I2 K2 3.609(15) 2_554 ?
I2 K1 3.765(10) 2 ?
I2 K1 3.908(14) . ?
I3 K1 3.664(13) . ?
I3 K2 3.740(17) 2_454 ?
I4 K1 3.566(14) 2 ?
I4 K2 3.630(17) 1_565 ?
I5 K2 3.51(2) . ?
I5 K1 3.792(13) . ?
I5 K1 3.937(14) 2_455 ?
I6 K1 3.698(10) 1_565 ?
I6 K2 3.735(16) 1_565 ?
I6 K2 3.888(18) 2_554 ?
K1 I1 3.528(13) 2_554 ?
K1 I4 3.566(14) 2_454 ?
K1 I6 3.698(10) 1_545 ?
K1 I2 3.765(10) 2_454 ?
K1 I5 3.937(14) 2_554 ?
K2 I2 3.609(15) 2_455 ?
K2 I4 3.630(17) 1_545 ?
K2 I1 3.702(15) 1_545 ?
K2 I6 3.735(16) 1_545 ?
K2 I3 3.740(17) 2 ?
K2 I6 3.888(18) 2_455 ?
K2 I1 3.943(19) 2 ?
